data_2218124
loop_
_publ_author_name
'Zhou, Tian'
'Han, De-Fu'
'Hu, Yong-Jun'

_publ_section_title
;
 4,6-Dinitrobenzene-1,3-diamine
;
_journal_coeditor_code HB2712
_journal_issue 5
_journal_name_full 'Acta Crystallographica Section E'
_journal_page_first o840
_journal_paper_doi 10.1107/S1600536808009318
_journal_volume 64
_journal_year 2008
_chemical_formula_iupac 'C6 H6 N4 O4'
_chemical_formula_moiety 'C6 H6 N4 O4'
_chemical_formula_sum 'C6 H6 N4 O4'
_chemical_formula_weight 198.15
_chemical_name_systematic
;
4,6-Dinitrobenzene-1,3-diamine
;
_space_group_IT_number 2
_symmetry_cell_setting triclinic
_symmetry_space_group_name_Hall '-P 1'
_symmetry_space_group_name_H-M 'P -1'
_atom_sites_solution_hydrogens geom
_atom_sites_solution_primary direct
_atom_sites_solution_secondary difmap
_audit_creation_method SHELXL-97
_cell_angle_alpha 67.710(6)
_cell_angle_beta 86.692(6)
_cell_angle_gamma 62.214(5)
_cell_formula_units_Z 2
_cell_length_a 7.1294(6)
_cell_length_b 7.1770(9)
_cell_length_c 9.1289(8)
_cell_measurement_reflns_used 1322
_cell_measurement_temperature 295(2)
_cell_measurement_theta_max 25.09
_cell_measurement_theta_min 3.37
_cell_volume 378.30(7)
_computing_cell_refinement 'SAINT-Plus (Bruker, 2001)'
_computing_data_collection 'APEX2 (Bruker, 2004)'
_computing_data_reduction 'SAINT-Plus (Bruker, 2001)'
_computing_molecular_graphics 'SHELXTL (Sheldrick, 2008)'
_computing_publication_material 'SHELXTL (Sheldrick, 2008)'
_computing_structure_refinement 'SHELXL97 (Sheldrick, 2008)'
_computing_structure_solution 'SHELXS97 (Sheldrick, 2008)'
_diffrn_ambient_temperature 295(2)
_diffrn_measured_fraction_theta_full 0.981
_diffrn_measured_fraction_theta_max 0.981
_diffrn_measurement_device_type 'Bruker APEXII CCD'
_diffrn_measurement_method '\f and \w'
_diffrn_radiation_monochromator graphite
_diffrn_radiation_source 'fine-focus sealed tube'
_diffrn_radiation_type MoK\a
_diffrn_radiation_wavelength 0.71073
_diffrn_reflns_av_R_equivalents 0.0241
_diffrn_reflns_av_sigmaI/netI 0.0324
_diffrn_reflns_limit_h_max 8
_diffrn_reflns_limit_h_min -8
_diffrn_reflns_limit_k_max 8
_diffrn_reflns_limit_k_min -3
_diffrn_reflns_limit_l_max 10
_diffrn_reflns_limit_l_min -9
_diffrn_reflns_number 2447
_diffrn_reflns_theta_full 25.09
_diffrn_reflns_theta_max 25.09
_diffrn_reflns_theta_min 3.37
_diffrn_standards_decay_% 0
_diffrn_standards_interval_count 0
_diffrn_standards_interval_time 0
_diffrn_standards_number 0
_exptl_absorpt_coefficient_mu 0.149
_exptl_absorpt_correction_T_max 0.972
_exptl_absorpt_correction_T_min 0.967
_exptl_absorpt_correction_type multi-scan
_exptl_absorpt_process_details '(SADABS; Bruker, 2001)'
_exptl_crystal_colour colourless
_exptl_crystal_density_diffrn 1.740
_exptl_crystal_density_method 'not measured'
_exptl_crystal_description block
_exptl_crystal_F_000 204
_exptl_crystal_size_max 0.23
_exptl_crystal_size_mid 0.21
_exptl_crystal_size_min 0.19
_refine_diff_density_max 0.504
_refine_diff_density_min -0.241
_refine_ls_extinction_method none
_refine_ls_goodness_of_fit_ref 0.999
_refine_ls_hydrogen_treatment constr
_refine_ls_matrix_type full
_refine_ls_number_parameters 127
_refine_ls_number_reflns 1322
_refine_ls_number_restraints 0
_refine_ls_restrained_S_all 0.999
_refine_ls_R_factor_all 0.0585
_refine_ls_R_factor_gt 0.0511
_refine_ls_shift/su_max 0.000
_refine_ls_shift/su_mean 0.000
_refine_ls_structure_factor_coef Fsqd
_refine_ls_weighting_details 'calc w=1/[\s^2^(Fo^2^)+(0.15P)^2^+0.0584P] where P=(Fo^2^+2Fc^2^)/3'
_refine_ls_weighting_scheme calc
_refine_ls_wR_factor_gt 0.1725
_refine_ls_wR_factor_ref 0.1871
_reflns_number_gt 1098
_reflns_number_total 1322
_reflns_threshold_expression I>2\s(I)
_cod_data_source_file hb2712.cif
_cod_data_source_block I
_cod_database_code 2218124
_cod_database_fobs_code 2218124

loop_
_symmetry_equiv_pos_as_xyz
'x, y, z'
'-x, -y, -z'

loop_
_atom_site_type_symbol
_atom_site_label
_atom_site_fract_x
_atom_site_fract_y
_atom_site_fract_z
_atom_site_U_iso_or_equiv
_atom_site_adp_type
_atom_site_calc_flag
_atom_site_refinement_flags
_atom_site_occupancy
C C1 0.2508(3) 0.6981(4) 0.8212(2) 0.0307(5) Uani d . 1
C C2 0.2639(3) 0.8653(4) 0.6845(2) 0.0325(6) Uani d . 1
H H2 0.2723 0.9844 0.6965 0.039 Uiso calc R 1
C C3 0.2654(3) 0.8654(3) 0.5319(2) 0.0291(5) Uani d . 1
C C4 0.2464(3) 0.6832(3) 0.5162(2) 0.0284(5) Uani d . 1
C C5 0.2400(3) 0.5121(3) 0.6491(2) 0.0308(5) Uani d . 1
H H5 0.2317 0.3932 0.6369 0.037 Uiso calc R 1
C C6 0.2457(3) 0.5127(3) 0.7994(2) 0.0312(5) Uani d . 1
N N1 0.2441(3) 0.7171(3) 0.9615(2) 0.0399(6) Uani d . 1
H H1A 0.2478 0.8319 0.9678 0.048 Uiso calc R 1
H H1B 0.2360 0.6146 1.0455 0.048 Uiso calc R 1
N N2 0.2856(3) 1.0298(3) 0.4091(2) 0.0397(5) Uani d . 1
H H2A 0.2977 1.1347 0.4248 0.048 Uiso calc R 1
H H2B 0.2865 1.0300 0.3148 0.048 Uiso calc R 1
N N3 0.2326(3) 0.6701(3) 0.3643(2) 0.0332(5) Uani d . 1
N N4 0.2487(3) 0.3197(3) 0.9290(2) 0.0390(5) Uani d . 1
O O1 0.2415(3) 0.8172(3) 0.24312(17) 0.0490(5) Uani d . 1
O O2 0.2106(3) 0.5129(3) 0.35769(19) 0.0501(5) Uani d . 1
O O3 0.2537(4) 0.1638(3) 0.9013(2) 0.0635(7) Uani d . 1
O O4 0.2458(3) 0.3152(3) 1.06588(18) 0.0539(6) Uani d . 1

loop_
_atom_site_aniso_label
_atom_site_aniso_U_11
_atom_site_aniso_U_22
_atom_site_aniso_U_33
_atom_site_aniso_U_12
_atom_site_aniso_U_13
_atom_site_aniso_U_23
C1 0.0380(11) 0.0317(11) 0.0225(10) -0.0169(9) 0.0053(8) -0.0108(8)
C2 0.0471(12) 0.0284(11) 0.0280(12) -0.0218(9) 0.0058(9) -0.0126(9)
C3 0.0360(11) 0.0269(11) 0.0236(10) -0.0160(8) 0.0051(8) -0.0082(8)
C4 0.0354(11) 0.0300(11) 0.0207(10) -0.0149(9) 0.0052(7) -0.0122(9)
C5 0.0401(11) 0.0256(10) 0.0287(11) -0.0172(9) 0.0043(8) -0.0112(9)
C6 0.0415(11) 0.0288(11) 0.0220(11) -0.0186(9) 0.0041(8) -0.0065(9)
N1 0.0684(13) 0.0374(11) 0.0218(10) -0.0307(10) 0.0093(8) -0.0132(8)
N2 0.0674(13) 0.0363(10) 0.0241(9) -0.0343(10) 0.0092(8) -0.0091(8)
N3 0.0443(10) 0.0319(10) 0.0253(9) -0.0185(8) 0.0041(7) -0.0129(8)
N4 0.0593(12) 0.0337(11) 0.0265(9) -0.0268(9) 0.0078(8) -0.0090(8)
O1 0.0861(13) 0.0490(11) 0.0202(8) -0.0406(9) 0.0121(7) -0.0121(8)
O2 0.0847(12) 0.0457(10) 0.0358(10) -0.0388(9) 0.0054(8) -0.0217(8)
O3 0.1255(18) 0.0439(11) 0.0397(10) -0.0569(12) 0.0171(10) -0.0147(9)
O4 0.0979(14) 0.0498(11) 0.0214(9) -0.0460(10) 0.0134(8) -0.0087(8)

loop_
_atom_type_symbol
_atom_type_description
_atom_type_scat_dispersion_real
_atom_type_scat_dispersion_imag
_atom_type_scat_source
C C 0.0033 0.0016 'International Tables Vol C Tables 4.2.6.8 and 6.1.1.4'
H H 0.0000 0.0000 'International Tables Vol C Tables 4.2.6.8 and 6.1.1.4'
N N 0.0061 0.0033 'International Tables Vol C Tables 4.2.6.8 and 6.1.1.4'
O O 0.0106 0.0060 'International Tables Vol C Tables 4.2.6.8 and 6.1.1.4'

loop_
_geom_angle_atom_site_label_1
_geom_angle_atom_site_label_2
_geom_angle_atom_site_label_3
_geom_angle
N1 C1 C2 119.87(19)
N1 C1 C6 123.84(19)
C2 C1 C6 116.29(19)
C3 C2 C1 124.43(19)
C3 C2 H2 117.8
C1 C2 H2 117.8
N2 C3 C2 119.92(18)
N2 C3 C4 123.51(19)
C2 C3 C4 116.57(18)
C5 C4 C3 120.39(19)
C5 C4 N3 117.18(18)
C3 C4 N3 122.43(19)
C4 C5 C6 121.69(19)
C4 C5 H5 119.2
C6 C5 H5 119.2
C5 C6 N4 116.47(18)
C5 C6 C1 120.45(19)
N4 C6 C1 123.07(19)
C1 N1 H1A 120.0
C1 N1 H1B 120.0
H1A N1 H1B 120.0
C3 N2 H2A 120.0
C3 N2 H2B 120.0
H2A N2 H2B 120.0
O1 N3 O2 121.21(18)
O1 N3 C4 119.26(17)
O2 N3 C4 119.52(17)
O3 N4 O4 121.72(17)
O3 N4 C6 119.01(18)
O4 N4 C6 119.27(18)

loop_
_geom_bond_atom_site_label_1
_geom_bond_atom_site_label_2
_geom_bond_distance
C1 N1 1.334(3)
C1 C2 1.401(3)
C1 C6 1.435(3)
C2 C3 1.392(3)
C2 H2 0.9300
C3 N2 1.344(3)
C3 C4 1.434(3)
C4 C5 1.377(3)
C4 N3 1.437(3)
C5 C6 1.377(3)
C5 H5 0.9300
C6 N4 1.432(3)
N1 H1A 0.8600
N1 H1B 0.8600
N2 H2A 0.8600
N2 H2B 0.8600
N3 O1 1.229(2)
N3 O2 1.233(2)
N4 O3 1.222(3)
N4 O4 1.236(3)

loop_
_geom_hbond_atom_site_label_D
_geom_hbond_atom_site_label_H
_geom_hbond_atom_site_label_A
_geom_hbond_site_symmetry_A
_geom_hbond_distance_DH
_geom_hbond_distance_HA
_geom_hbond_distance_DA
_geom_hbond_angle_DHA
N1 H1A O3 1_565 0.86 2.24 3.074(2) 162
N1 H1A O1 1_556 0.86 2.47 2.917(2) 113
N1 H1B O4 . 0.86 2.05 2.667(3) 128
N2 H2A O2 1_565 0.86 2.31 3.098(2) 152
N2 H2B O1 . 0.86 2.03 2.642(2) 128
N2 H2B O4 1_564 0.86 2.33 2.964(3) 131

loop_
_cod_related_entry_id
_cod_related_entry_database
_cod_related_entry_code
1 ChemSpider 257460
